data_4079083
loop_
_publ_author_name
'Aliende, Cristina'
'P\'erez-Manrique, Mercedes'
'Jal\'on, F\'elix A.'
'Manzano, Blanca R.'
'Rodr\?\'iguez, Ana M.'
'Espino, Gustavo'

_publ_section_title
;
 Arene Ruthenium Complexes as Versatile Catalysts in Water in both
 Transfer Hydrogenation of Ketones and Oxidation of Alcohols. Selective
 Deuterium Labeling ofrac-1-Phenylethanol
;
_journal_issue 17
_journal_name_full Organometallics
_journal_page_first 6106
_journal_paper_doi 10.1021/om3004702
_journal_volume 31
_journal_year 2012
_chemical_formula_moiety 'C18 H18 Cl N2 O2 Ru, Cl'
_chemical_formula_sum 'C18 H18 Cl2 N2 O2 Ru'
_chemical_formula_weight 466.31
_chemical_name_systematic
;
 ?
;
_space_group_IT_number 15
_symmetry_cell_setting monoclinic
_symmetry_space_group_name_Hall '-C 2yc'
_symmetry_space_group_name_H-M 'C 1 2/c 1'
_atom_sites_solution_hydrogens geom
_atom_sites_solution_primary direct
_atom_sites_solution_secondary difmap
_audit_creation_method SHELXL-97
_cell_angle_alpha 90.00
_cell_angle_beta 95.872(5)
_cell_angle_gamma 90.00
_cell_formula_units_Z 8
_cell_length_a 25.049(8)
_cell_length_b 7.694(2)
_cell_length_c 21.812(7)
_cell_measurement_reflns_used 7237
_cell_measurement_temperature 100(2)
_cell_measurement_theta_max 27.692
_cell_measurement_theta_min 2.359
_cell_volume 4182(2)
_computing_structure_refinement 'SHELXL-97 (Sheldrick, 1997)'
_diffrn_ambient_temperature 100(2)
_diffrn_measured_fraction_theta_full 0.999
_diffrn_measured_fraction_theta_max 0.999
_diffrn_measurement_device_type 'CCD area detector'
_diffrn_measurement_method 'omega and phi scans'
_diffrn_radiation_monochromator graphite
_diffrn_radiation_source 'fine-focus sealed tube'
_diffrn_radiation_type MoK\a
_diffrn_radiation_wavelength 0.71073
_diffrn_reflns_av_R_equivalents 0.0858
_diffrn_reflns_av_sigmaI/netI 0.0451
_diffrn_reflns_limit_h_max 29
_diffrn_reflns_limit_h_min -29
_diffrn_reflns_limit_k_max 9
_diffrn_reflns_limit_k_min -9
_diffrn_reflns_limit_l_max 25
_diffrn_reflns_limit_l_min -25
_diffrn_reflns_number 19520
_diffrn_reflns_theta_full 25.00
_diffrn_reflns_theta_max 25.00
_diffrn_reflns_theta_min 2.36
_exptl_absorpt_coefficient_mu 1.018
_exptl_absorpt_correction_T_max 0.7366
_exptl_absorpt_correction_T_min 0.6804
_exptl_absorpt_correction_type multi-scan
_exptl_absorpt_process_details SADABS
_exptl_crystal_colour orange
_exptl_crystal_density_diffrn 1.481
_exptl_crystal_density_method 'not measured'
_exptl_crystal_description prism
_exptl_crystal_F_000 1872
_exptl_crystal_size_max 0.41
_exptl_crystal_size_mid 0.39
_exptl_crystal_size_min 0.32
_refine_diff_density_max 0.667
_refine_diff_density_min -0.478
_refine_diff_density_rms 0.073
_refine_ls_extinction_method none
_refine_ls_goodness_of_fit_ref 1.078
_refine_ls_hydrogen_treatment constr
_refine_ls_matrix_type full
_refine_ls_number_parameters 228
_refine_ls_number_reflns 3684
_refine_ls_number_restraints 0
_refine_ls_restrained_S_all 1.078
_refine_ls_R_factor_all 0.0310
_refine_ls_R_factor_gt 0.0289
_refine_ls_shift/su_max 0.000
_refine_ls_shift/su_mean 0.000
_refine_ls_structure_factor_coef Fsqd
_refine_ls_weighting_details 'calc w=1/[\s^2^(Fo^2^)+(0.0205P)^2^+5.7578P] where P=(Fo^2^+2Fc^2^)/3'
_refine_ls_weighting_scheme calc
_refine_ls_wR_factor_gt 0.0740
_refine_ls_wR_factor_ref 0.0752
_reflns_number_gt 3457
_reflns_number_total 3684
_reflns_threshold_expression >2sigma(I)
_cod_data_source_file om3004702_si_001.cif
_cod_data_source_block 1Cl
_cod_original_cell_volume 4181(2)
_cod_original_sg_symbol_H-M C2/c
_cod_database_code 4079083

loop_
_symmetry_equiv_pos_as_xyz
'x, y, z'
'-x, y, -z+1/2'
'x+1/2, y+1/2, z'
'-x+1/2, y+1/2, -z+1/2'
'-x, -y, -z'
'x, -y, z-1/2'
'-x+1/2, -y+1/2, -z'
'x+1/2, -y+1/2, z-1/2'

loop_
_atom_site_label
_atom_site_type_symbol
_atom_site_fract_x
_atom_site_fract_y
_atom_site_fract_z
_atom_site_U_iso_or_equiv
_atom_site_adp_type
_atom_site_occupancy
_atom_site_symmetry_multiplicity
_atom_site_calc_flag
_atom_site_refinement_flags
Ru1 Ru 0.093028(8) 0.22340(3) 0.068865(9) 0.03373(9) Uani 1 1 d .
Cl1 Cl 0.08231(3) -0.06863(8) 0.10415(4) 0.0520(2) Uani 1 1 d .
Cl2 Cl 0.36919(4) 0.92679(14) 0.13152(4) 0.0717(3) Uani 1 1 d .
N1 N 0.15853(9) 0.2338(2) 0.13594(10) 0.0345(5) Uani 1 1 d .
N2 N 0.15575(8) 0.1213(3) 0.02476(9) 0.0352(5) Uani 1 1 d .
O1 O 0.29161(9) 0.2967(3) 0.26034(9) 0.0539(5) Uani 1 1 d .
O2 O 0.28537(8) -0.0964(3) -0.04778(8) 0.0452(5) Uani 1 1 d .
C1 C 0.15567(12) 0.2864(3) 0.19469(14) 0.0434(7) Uani 1 1 d .
H1 H 0.1222 0.3124 0.2072 0.052 Uiso 1 1 calc R
C2 C 0.19960(12) 0.3029(4) 0.23613(13) 0.0446(7) Uani 1 1 d .
H2 H 0.1960 0.3382 0.2763 0.053 Uiso 1 1 calc R
C3 C 0.24985(12) 0.2667(3) 0.21825(12) 0.0376(6) Uani 1 1 d .
C4 C 0.25334(10) 0.2033(3) 0.15902(11) 0.0324(5) Uani 1 1 d .
H4 H 0.2863 0.1721 0.1463 0.039 Uiso 1 1 calc R
C5 C 0.20673(10) 0.1875(3) 0.11955(11) 0.0286(5) Uani 1 1 d .
C11 C 0.34430(14) 0.2839(5) 0.24215(16) 0.0650(10) Uani 1 1 d .
H11A H 0.3504 0.1677 0.2284 0.097 Uiso 1 1 calc R
H11B H 0.3700 0.3111 0.2766 0.097 Uiso 1 1 calc R
H11C H 0.3482 0.3641 0.2092 0.097 Uiso 1 1 calc R
C6 C 0.20510(9) 0.1170(3) 0.05658(10) 0.0294(5) Uani 1 1 d .
C7 C 0.24849(10) 0.0458(3) 0.03210(11) 0.0314(5) Uani 1 1 d .
H7 H 0.2821 0.0458 0.0545 0.038 Uiso 1 1 calc R
C8 C 0.24142(10) -0.0267(3) -0.02697(11) 0.0348(5) Uani 1 1 d .
C9 C 0.19087(11) -0.0236(4) -0.05899(12) 0.0424(6) Uani 1 1 d .
H9 H 0.1849 -0.0713 -0.0983 0.051 Uiso 1 1 calc R
C10 C 0.14989(11) 0.0507(4) -0.03181(12) 0.0447(7) Uani 1 1 d .
H10 H 0.1160 0.0525 -0.0536 0.054 Uiso 1 1 calc R
C12 C 0.28015(13) -0.1710(4) -0.10867(12) 0.0460(7) Uani 1 1 d .
H12A H 0.2508 -0.2520 -0.1124 0.069 Uiso 1 1 calc R
H12B H 0.3127 -0.2304 -0.1155 0.069 Uiso 1 1 calc R
H12C H 0.2734 -0.0804 -0.1387 0.069 Uiso 1 1 calc R
C13 C 0.08462(14) 0.4866(5) 0.0336(3) 0.0821(14) Uani 1 1 d .
H13 H 0.1110 0.5659 0.0253 0.098 Uiso 1 1 calc R
C14 C 0.06366(18) 0.3763(6) -0.01057(19) 0.0797(13) Uani 1 1 d .
H14 H 0.0764 0.3788 -0.0492 0.096 Uiso 1 1 calc R
C15 C 0.0241(2) 0.2610(5) 0.0002(3) 0.0815(16) Uani 1 1 d .
H15 H 0.0095 0.1880 -0.0312 0.098 Uiso 1 1 calc R
C16 C 0.00646(15) 0.2535(6) 0.0563(4) 0.096(2) Uani 1 1 d .
H16 H -0.0198 0.1730 0.0638 0.115 Uiso 1 1 calc R
C17 C 0.0268(2) 0.3641(8) 0.1031(2) 0.0963(18) Uani 1 1 d .
H17 H 0.0142 0.3605 0.1417 0.116 Uiso 1 1 calc R
C18 C 0.0667(2) 0.4805(5) 0.0907(3) 0.0928(18) Uani 1 1 d .
H18 H 0.0813 0.5550 0.1215 0.111 Uiso 1 1 calc R

loop_
_atom_site_aniso_label
_atom_site_aniso_U_11
_atom_site_aniso_U_22
_atom_site_aniso_U_33
_atom_site_aniso_U_23
_atom_site_aniso_U_13
_atom_site_aniso_U_12
Ru1 0.02799(14) 0.03296(13) 0.03908(15) 0.00193(8) -0.00219(10) 0.00502(7)
Cl1 0.0488(4) 0.0373(3) 0.0671(5) 0.0101(3) -0.0076(4) -0.0003(3)
Cl2 0.0588(5) 0.1007(7) 0.0566(5) 0.0025(5) 0.0096(4) 0.0068(5)
N1 0.0345(13) 0.0340(10) 0.0348(12) -0.0011(9) 0.0029(10) 0.0034(8)
N2 0.0326(11) 0.0392(11) 0.0320(11) -0.0009(9) -0.0051(9) 0.0054(9)
O1 0.0471(13) 0.0797(15) 0.0327(11) -0.0092(10) -0.0066(9) -0.0010(10)
O2 0.0420(11) 0.0582(11) 0.0358(10) -0.0097(9) 0.0058(8) 0.0059(9)
C1 0.0424(17) 0.0495(15) 0.0394(15) -0.0045(12) 0.0093(12) 0.0072(12)
C2 0.0496(18) 0.0538(16) 0.0306(14) -0.0041(12) 0.0051(12) 0.0053(13)
C3 0.0432(17) 0.0398(13) 0.0283(13) 0.0013(10) -0.0043(11) -0.0014(11)
C4 0.0315(13) 0.0360(12) 0.0296(12) 0.0004(10) 0.0023(10) 0.0025(10)
C5 0.0310(13) 0.0257(10) 0.0289(12) 0.0030(9) 0.0022(10) 0.0013(9)
C11 0.0429(19) 0.100(3) 0.0496(19) -0.0146(17) -0.0083(15) -0.0100(17)
C6 0.0331(13) 0.0264(11) 0.0282(12) 0.0042(9) -0.0001(10) 0.0010(9)
C7 0.0299(13) 0.0346(12) 0.0290(12) 0.0020(10) 0.0003(10) 0.0000(10)
C8 0.0398(14) 0.0325(12) 0.0325(13) 0.0020(10) 0.0052(10) 0.0012(10)
C9 0.0457(16) 0.0512(15) 0.0289(13) -0.0059(12) -0.0027(11) 0.0035(13)
C10 0.0386(15) 0.0584(17) 0.0347(14) -0.0038(13) -0.0077(11) 0.0052(13)
C12 0.0578(19) 0.0456(14) 0.0358(14) -0.0045(12) 0.0103(13) 0.0060(14)
C13 0.044(2) 0.0455(19) 0.152(4) 0.041(3) -0.014(2) 0.0066(15)
C14 0.081(3) 0.097(3) 0.063(2) 0.041(2) 0.013(2) 0.049(3)
C15 0.070(3) 0.062(2) 0.100(4) -0.014(2) -0.051(3) 0.029(2)
C16 0.0261(19) 0.067(2) 0.194(7) 0.054(3) 0.003(3) 0.0072(16)
C17 0.095(4) 0.118(4) 0.082(3) 0.036(3) 0.041(3) 0.080(3)
C18 0.106(4) 0.054(2) 0.105(4) -0.031(2) -0.054(3) 0.048(2)

loop_
_atom_type_symbol
_atom_type_description
_atom_type_scat_dispersion_real
_atom_type_scat_dispersion_imag
_atom_type_scat_source
C C 0.0033 0.0016 'International Tables Vol C Tables 4.2.6.8 and 6.1.1.4'
H H 0.0000 0.0000 'International Tables Vol C Tables 4.2.6.8 and 6.1.1.4'
N N 0.0061 0.0033 'International Tables Vol C Tables 4.2.6.8 and 6.1.1.4'
O O 0.0106 0.0060 'International Tables Vol C Tables 4.2.6.8 and 6.1.1.4'
Cl Cl 0.1484 0.1585 'International Tables Vol C Tables 4.2.6.8 and 6.1.1.4'
Ru Ru -1.2594 0.8363 'International Tables Vol C Tables 4.2.6.8 and 6.1.1.4'

loop_
_geom_angle_atom_site_label_1
_geom_angle_atom_site_label_2
_geom_angle_atom_site_label_3
_geom_angle
N2 Ru1 N1 76.19(8)
N2 Ru1 C18 135.4(2)
N1 Ru1 C18 92.69(11)
N2 Ru1 C14 92.64(12)
N1 Ru1 C14 136.13(16)
C18 Ru1 C14 65.80(17)
N2 Ru1 C13 103.82(15)
N1 Ru1 C13 104.73(13)
C18 Ru1 C13 36.89(18)
C14 Ru1 C13 36.30(17)
N2 Ru1 C16 140.8(2)
N1 Ru1 C16 142.1(2)
C18 Ru1 C16 66.71(19)
C14 Ru1 C16 65.60(19)
C13 Ru1 C16 78.23(14)
N2 Ru1 C17 170.32(13)
N1 Ru1 C17 108.23(18)
C18 Ru1 C17 37.39(19)
C14 Ru1 C17 78.20(15)
C13 Ru1 C17 66.90(18)
C16 Ru1 C17 37.2(2)
N2 Ru1 C15 108.30(17)
N1 Ru1 C15 170.17(12)
C18 Ru1 C15 77.96(14)
C14 Ru1 C15 36.68(18)
C13 Ru1 C15 65.92(16)
C16 Ru1 C15 36.0(2)
C17 Ru1 C15 66.0(2)
N2 Ru1 Cl1 84.80(6)
N1 Ru1 Cl1 85.22(6)
C18 Ru1 Cl1 137.9(2)
C14 Ru1 Cl1 136.66(15)
C13 Ru1 Cl1 168.04(10)
C16 Ru1 Cl1 89.84(10)
C17 Ru1 Cl1 103.98(16)
C15 Ru1 Cl1 103.73(13)
C5 N1 C1 117.9(2)
C5 N1 Ru1 117.90(17)
C1 N1 Ru1 124.2(2)
C10 N2 C6 118.0(2)
C10 N2 Ru1 124.17(17)
C6 N2 Ru1 117.75(16)
C3 O1 C11 118.7(2)
C8 O2 C12 118.0(2)
N1 C1 C2 122.8(3)
C1 C2 C3 119.5(3)
O1 C3 C2 116.2(2)
O1 C3 C4 125.3(3)
C2 C3 C4 118.5(2)
C5 C4 C3 118.6(2)
N1 C5 C4 122.4(2)
N1 C5 C6 114.0(2)
C4 C5 C6 123.6(2)
N2 C6 C7 121.9(2)
N2 C6 C5 113.9(2)
C7 C6 C5 124.2(2)
C6 C7 C8 119.1(2)
O2 C8 C9 125.1(2)
O2 C8 C7 116.1(2)
C9 C8 C7 118.8(2)
C10 C9 C8 118.6(2)
N2 C10 C9 123.6(2)
C14 C13 C18 119.2(4)
C14 C13 Ru1 71.5(2)
C18 C13 Ru1 70.9(2)
C13 C14 C15 121.4(4)
C13 C14 Ru1 72.2(2)
C15 C14 Ru1 72.7(2)
C16 C15 C14 119.7(4)
C16 C15 Ru1 71.4(2)
C14 C15 Ru1 70.7(2)
C15 C16 C17 120.9(4)
C15 C16 Ru1 72.6(2)
C17 C16 Ru1 71.6(2)
C16 C17 C18 118.0(4)
C16 C17 Ru1 71.2(2)
C18 C17 Ru1 70.4(2)
C13 C18 C17 120.7(4)
C13 C18 Ru1 72.2(2)
C17 C18 Ru1 72.2(2)

loop_
_geom_bond_atom_site_label_1
_geom_bond_atom_site_label_2
_geom_bond_distance
Ru1 N2 2.078(2)
Ru1 N1 2.085(2)
Ru1 C18 2.154(3)
Ru1 C14 2.160(3)
Ru1 C13 2.169(3)
Ru1 C16 2.170(4)
Ru1 C17 2.176(4)
Ru1 C15 2.186(3)
Ru1 Cl1 2.3989(9)
N1 C5 1.342(3)
N1 C1 1.353(4)
N2 C10 1.343(3)
N2 C6 1.355(3)
O1 C3 1.339(3)
O1 C11 1.420(4)
O2 C8 1.344(3)
O2 C12 1.440(3)
C1 C2 1.356(4)
C2 C3 1.384(4)
C3 C4 1.392(4)
C4 C5 1.383(3)
C5 C6 1.474(3)
C6 C7 1.373(3)
C7 C8 1.398(3)
C8 C9 1.383(4)
C9 C10 1.363(4)
C13 C14 1.349(6)
C13 C18 1.368(7)
C14 C15 1.368(7)
C15 C16 1.345(7)
C16 C17 1.385(8)
C17 C18 1.388(7)

loop_
_platon_squeeze_void_nr
_platon_squeeze_void_average_x
_platon_squeeze_void_average_y
_platon_squeeze_void_average_z
_platon_squeeze_void_volume
_platon_squeeze_void_count_electrons
_platon_squeeze_void_content
1 1.000 -0.084 0.250 183 39 ' '
2 0.500 -0.021 0.250 183 39 ' '
3 1.000 0.053 0.750 183 39 ' '
4 0.500 -0.069 0.750 183 39 ' '
